data_1517672
loop_
_publ_author_name
'Grzechnik, A.'
'Bouvier, P.'
'Mezouar, M.'
'Mathews, M.D.'
'Tyagi, A.K.'
'Koehler, J.'

_publ_section_title
;
 Hexagonal Na(1.5) Y(1.5) F6 at high pressures
;
_journal_name_full 'Journal of Solid State Chemistry'
_journal_page_first 159
_journal_page_last 164
_journal_volume 165
_journal_year 2002
_chemical_formula_structural 'Na Y (Na0.5 Y0.5) F6'
_chemical_formula_sum 'F6 Na1.5 Y1.5'
_chemical_name_systematic
;
Sodium Yttrium Fluoride (1.5/1.5/6)
;
_space_group_IT_number 174
_symmetry_Int_Tables_number 174
_symmetry_space_group_name_Hall 'P -6'
_symmetry_space_group_name_H-M 'P -6'
_cell_angle_alpha 90
_cell_angle_beta 90
_cell_angle_gamma 120
_cell_formula_units_Z 1
_cell_length_a 5.9148(1)
_cell_length_b 5.9148(1)
_cell_length_c 3.4960(1)
_cell_volume 105.921(4)
_cod_data_source_file Na1_5Y1_5F6_P_6_DC252.cif
_cod_data_source_block chateigner
_cod_original_cell_volume 105.92
_cod_database_code 1517672

loop_
_symmetry_equiv_pos_site_id
_symmetry_equiv_pos_as_xyz
1 '-x+y, -x, -z'
2 '-y, x-y, -z'
3 'x, y, -z'
4 '-x+y, -x, z'
5 '-y, x-y, z'
6 'x, y, z'

loop_
_atom_site_label
_atom_site_type_symbol
_atom_site_symmetry_multiplicity
_atom_site_Wyckoff_symbol
_atom_site_fract_x
_atom_site_fract_y
_atom_site_fract_z
_atom_site_occupancy
_atom_site_B_iso_or_equiv
Y1 Y3+ 1 a 0.0 0.0 0.0 1. 0
Y2 Y3+ 1 f 0.6667 0.3333 0.5 0.5 0
Na1 Na1+ 1 f 0.6667 0.3333 0.5 0.5 0
Na2 Na1+ 2 h 0.3333 0.6667 0.689(5) 0.5 0
F1 F1- 3 j 0.646(1) 0.1256(8) 0.0 1. 0
F2 F1- 3 k 0.697(1) 0.722(1) 0.5 1. 0

loop_
_atom_type_symbol
_atom_type_oxidation_number
F1- -1
Na1+ 1
Y3+ 3
